data_4319098
loop_
_publ_author_name
'Nicole S. Persky'
'Jessica M. Chow'
'Karalee A. Poschmann'
'Nanette N. Lacuesta'
'Sarah L. Stoll'
'Simon G. Bott'
'Steven Obrey'

_publ_section_title
;
 Hydrothermal Syntheses, Structures, and Properties of
 [Cu3Cl2CN(pyrazine)] and Copper(I) Halide Pyrazine Polymers
;
_journal_name_full 'Inorganic Chemistry'
_journal_page_first 29
_journal_page_last 35
_journal_paper_doi 10.1021/ic000185a
_journal_volume 40
_journal_year 2001
_chemical_formula_moiety Cu3Cl2CNPz
_chemical_formula_sum 'C10 H8 Cl4 Cu6 N6'
_chemical_formula_weight 735.26
_chemical_name_systematic
; 
 ? 
;
_space_group_IT_number 11
_symmetry_cell_setting monoclinic
_symmetry_space_group_name_Hall '-P 2yb'
_symmetry_space_group_name_H-M 'P 1 21/m 1'
_atom_sites_solution_hydrogens geom
_atom_sites_solution_primary direct
_atom_sites_solution_secondary difmap
_audit_creation_method SHELXL
_cell_angle_alpha 90.00
_cell_angle_beta 90.58(3)
_cell_angle_gamma 90.00
_cell_formula_units_Z 1
_cell_length_a 3.6350(7)
_cell_length_b 17.160(3)
_cell_length_c 6.9800(14)
_cell_measurement_temperature 293(2)
_cell_volume 435.37(14)
_computing_structure_refinement 'SHELXL-93 (Sheldrick, 1993)'
_computing_structure_solution 'SHELXS-86 (Sheldrick, 1990)'
_diffrn_ambient_temperature 293(2)
_diffrn_radiation_monochromator graphite
_diffrn_radiation_source 'fine-focus sealed tube'
_diffrn_radiation_type MoK\a
_diffrn_radiation_wavelength 0.71073
_diffrn_reflns_av_R_equivalents 0.1183
_diffrn_reflns_av_sigmaI/netI 0.0767
_diffrn_reflns_limit_h_max 4
_diffrn_reflns_limit_h_min -3
_diffrn_reflns_limit_k_max 18
_diffrn_reflns_limit_k_min -18
_diffrn_reflns_limit_l_max 7
_diffrn_reflns_limit_l_min -7
_diffrn_reflns_number 1947
_diffrn_reflns_theta_max 23.28
_diffrn_reflns_theta_min 2.37
_exptl_absorpt_coefficient_mu 7.816
_exptl_crystal_density_diffrn 2.804
_exptl_crystal_F_000 352
_refine_diff_density_max 0.919
_refine_diff_density_min -1.382
_refine_diff_density_rms 0.229
_refine_ls_extinction_method none
_refine_ls_goodness_of_fit_all 1.046
_refine_ls_goodness_of_fit_obs 1.096
_refine_ls_matrix_type full
_refine_ls_number_parameters 64
_refine_ls_number_reflns 639
_refine_ls_number_restraints 0
_refine_ls_restrained_S_all 1.119
_refine_ls_restrained_S_obs 1.096
_refine_ls_R_factor_all 0.0656
_refine_ls_R_factor_obs 0.0591
_refine_ls_shift/esd_max 0.017
_refine_ls_shift/esd_mean 0.003
_refine_ls_structure_factor_coef Fsqd
_refine_ls_weighting_details 'w=1/[\s^2^(Fo^2^)+(0.0985P)^2^+4.1061P] where P=(Fo^2^+2Fc^2^)/3'
_refine_ls_weighting_scheme calc
_refine_ls_wR_factor_all 0.1821
_refine_ls_wR_factor_obs 0.1659
_reflns_number_observed 560
_reflns_number_total 642
_reflns_observed_criterion >2sigma(I)
_cod_data_source_file ic000185a_1.cif
_cod_data_source_block sgb1
_cod_depositor_comments
;
The following automatic conversions were performed:

'_refine_ls_weighting_scheme' value 'calc
w=1/[\s^2^(Fo^2^)+(0.0985P)^2^+4.1061P] where P=(Fo^2^+2Fc^2^)/3' was
changed to 'calc'. New tag '_refine_ls_weighting_details' was
created. The value of the new tag was set to
'w=1/[\s^2^(Fo^2^)+(0.0985P)^2^+4.1061P] where P=(Fo^2^+2Fc^2^)/3'.

Automatic conversion script
Id: cif_fix_values 3143 2015-03-26 13:38:13Z robertas 
;
_cod_original_cell_volume 435.37(15)
_cod_original_sg_symbol_H-M 'P 1 21/c 1'
_cod_database_code 4319098

loop_
_symmetry_equiv_pos_as_xyz
'x, y, z'
'-x, y+1/2, -z'
'-x, -y, -z'
'x, -y-1/2, z'

loop_
_atom_site_aniso_label
_atom_site_aniso_U_11
_atom_site_aniso_U_22
_atom_site_aniso_U_33
_atom_site_aniso_U_23
_atom_site_aniso_U_13
_atom_site_aniso_U_12
Cu1 0.0447(9) 0.0246(9) 0.0322(9) -0.0001(5) 0.0050(6) 0.0011(5)
Cu2 0.0581(14) 0.0579(15) 0.0354(12) 0.000 0.0174(10) 0.000
Cl 0.0280(13) 0.0338(14) 0.0324(14) -0.0002(10) 0.0045(10) -0.0014(10)
N 0.057(8) 0.034(7) 0.027(7) 0.000 0.017(6) 0.000
N1 0.035(5) 0.032(5) 0.029(4) 0.002(4) 0.006(3) -0.002(4)
C 0.024(7) 0.026(8) 0.054(11) 0.000 -0.002(7) 0.000
C1 0.037(6) 0.024(6) 0.039(6) 0.005(5) -0.005(4) 0.000(4)
C2 0.027(5) 0.034(6) 0.034(6) -0.008(5) -0.003(4) 0.000(4)

loop_
_atom_site_label
_atom_site_type_symbol
_atom_site_fract_x
_atom_site_fract_y
_atom_site_fract_z
_atom_site_U_iso_or_equiv
_atom_site_thermal_displace_type
_atom_site_occupancy
_atom_site_calc_flag
_atom_site_refinement_flags
_atom_site_disorder_group
Cu1 Cu 0.4565(4) 0.67605(7) 0.2492(2) 0.0338(6) Uani 1 d . .
Cu2 Cu 1.1077(6) 0.7500 -0.1336(3) 0.0503(7) Uani 1 d S .
Cl Cl 0.9292(6) 0.64221(14) 0.0347(3) 0.0314(7) Uani 1 d . .
N N 0.2759(39) 0.7500 0.6161(18) 0.039(3) Uani 1 d S .
N1 N 0.4740(23) 0.5705(5) 0.4031(11) 0.032(2) Uani 1 d . .
C C 0.3496(39) 0.7500 0.4555(25) 0.035(4) Uani 1 d S .
C1 C 0.5749(29) 0.5666(6) 0.5839(15) 0.033(2) Uani 1 d . .
H1A H 0.6319(29) 0.6141(6) 0.6507(15) 0.040 Uiso 1 d R .
C2 C 0.3951(26) 0.5026(6) 0.3193(14) 0.032(2) Uani 1 d . .
H2B H 0.3145(26) 0.5026(6) 0.1879(14) 0.038 Uiso 1 d R .

loop_
_atom_type_symbol
_atom_type_description
_atom_type_scat_dispersion_real
_atom_type_scat_dispersion_imag
_atom_type_scat_source
C C 0.0033 0.0016 'International Tables Vol C Tables 4.2.6.8 and 6.1.1.4'
H H 0.0000 0.0000 'International Tables Vol C Tables 4.2.6.8 and 6.1.1.4'
N N 0.0061 0.0033 'International Tables Vol C Tables 4.2.6.8 and 6.1.1.4'
Cl Cl 0.1484 0.1585 'International Tables Vol C Tables 4.2.6.8 and 6.1.1.4'
Cu Cu 0.3201 1.2651 'International Tables Vol C Tables 4.2.6.8 and 6.1.1.4'

loop_
_geom_angle_atom_site_label_1
_geom_angle_atom_site_label_2
_geom_angle_atom_site_label_3
_geom_angle
_geom_angle_site_symmetry_1
_geom_angle_site_symmetry_3
_geom_angle_publ_flag
C Cu1 N1 100.8(4) . . ?
C Cu1 Cl 140.8(4) . . ?
N1 Cu1 Cl 95.4(2) . . ?
C Cu1 Cl 115.8(4) . 1_455 ?
N1 Cu1 Cl 97.2(2) . 1_455 ?
Cl Cu1 Cl 97.02(9) . 1_455 ?
C Cu1 Cu1 49.7(3) . 4_575 ?
N1 Cu1 Cu1 149.3(2) . 4_575 ?
Cl Cu1 Cu1 104.23(7) . 4_575 ?
Cl Cu1 Cu1 103.49(6) 1_455 4_575 ?
N Cu2 Cl 125.50(9) 1_654 4_575 ?
N Cu2 Cl 125.50(9) 1_654 . ?
Cl Cu2 Cl 107.84(14) 4_575 . ?
Cu2 Cl Cu1 109.78(11) . . ?
Cu2 Cl Cu1 84.24(10) . 1_655 ?
Cu1 Cl Cu1 97.02(9) . 1_655 ?
C N Cu2 174.2(14) . 1_456 ?
C1 N1 C2 115.7(9) . . ?
C1 N1 Cu1 122.7(7) . . ?
C2 N1 Cu1 121.5(6) . . ?
N C Cu1 139.7(3) . . ?
N C Cu1 139.7(3) . 4_575 ?
Cu1 C Cu1 80.6(7) . 4_575 ?
N1 C1 C2 122.5(10) . 3_666 ?
N1 C2 C1 121.7(9) . 3_666 ?

loop_
_geom_bond_atom_site_label_1
_geom_bond_atom_site_label_2
_geom_bond_distance
_geom_bond_site_symmetry_2
_geom_bond_publ_flag
Cu1 C 1.961(13) . ?
Cu1 N1 2.106(8) . ?
Cu1 Cl 2.363(3) . ?
Cu1 Cl 2.489(3) 1_455 ?
Cu1 Cu1 2.538(3) 4_575 ?
Cu2 N 1.857(12) 1_654 ?
Cu2 Cl 2.289(3) 4_575 ?
Cu2 Cl 2.289(3) . ?
Cl Cu1 2.489(3) 1_655 ?
N C 1.16(2) . ?
N Cu2 1.857(12) 1_456 ?
N1 C1 1.312(13) . ?
N1 C2 1.334(13) . ?
C Cu1 1.961(13) 4_575 ?
C1 C2 1.370(15) 3_666 ?
C2 C1 1.370(15) 3_666 ?
